data_4111248
loop_
_publ_author_name
'Felipe Reviriego'
'Maria Isabel Rodr\'iguez-Franco'
'Pilar Navarro'
'Enrique Garc\'ia-Espa\~na'
'Malva Liu-Gonz\'alez'
'Bego\~na Verdejo'
'Antonio Dom\`enech'

_publ_section_title
;
 The Sodium Salt of Diethyl 1H-pyrazole-3,5-dicarboxylate as an Efficient
 Amphiphilic Receptor for Dopamine and Amphetamines. Crystal Structure and
 Solution Studies
;
_journal_name_full 'Journal of the American Chemical Society'
_journal_page_first 16458
_journal_page_last 16459
_journal_paper_doi 10.1021/ja064657h
_journal_volume 128
_journal_year 2006
_chemical_compound_source 'synthesis as described'
_chemical_formula_moiety 'C18 H25 O4 N3'
_chemical_formula_sum 'C18 H25 N3 O4'
_chemical_formula_weight 347.42
_chemical_name_common 'Compound ege8_ca_'
_chemical_name_systematic
;
 ?
;
_space_group_IT_number 4
_symmetry_cell_setting monoclinic
_symmetry_Int_Tables_number 4
_symmetry_space_group_name_Hall 'P 2yb'
_symmetry_space_group_name_H-M 'P 1 21 1'
_atom_sites_solution_hydrogens geom
_atom_sites_solution_primary direct
_atom_sites_solution_secondary difmap
_cell_angle_alpha 90
_cell_angle_beta 108.8690(16)
_cell_angle_gamma 90
_cell_formula_units_Z 2
_cell_length_a 11.4180(3)
_cell_length_b 6.8800(2)
_cell_length_c 12.6820(3)
_cell_measurement_reflns_used 2107
_cell_measurement_temperature 293(2)
_cell_measurement_theta_max 27.485
_cell_measurement_theta_min 0.998
_cell_measurement_wavelength 0.71073
_cell_volume 942.71(4)
_computing_cell_refinement 'HKL Scalepack (Otwinowski & Minor 1997)'
_computing_data_collection 'Collect (Nonius BV, 1997-2000)'
_computing_data_reduction 'HKL Denzo and Scalepack (Otwinowski & Minor 1997)'
_computing_molecular_graphics 'Ortep-3 for Windows (Farrugia, 1997)'
_computing_publication_material 'WinGX publication routines (Farrugia, 1999)'
_computing_structure_refinement 'SHELXL-97 (Sheldrick, 1997)'
_computing_structure_solution 'SIR 97 (altomare et Al., 1997)'
_diffrn_ambient_temperature 293(2)
_diffrn_detector 'CCD plate'
_diffrn_detector_area_resol_mean 9
_diffrn_measured_fraction_theta_full 0.989
_diffrn_measured_fraction_theta_max 0.989
_diffrn_measurement_device '95mm CCD camera on \k-goniostat'
_diffrn_measurement_device_type KappaCCD
_diffrn_measurement_method CCD
_diffrn_orient_matrix_type 'by Nonius Collect from scalepack cell'
_diffrn_orient_matrix_UB_11 0.0023898
_diffrn_orient_matrix_UB_12 0.126008
_diffrn_orient_matrix_UB_13 0.039937
_diffrn_orient_matrix_UB_21 0.0885969
_diffrn_orient_matrix_UB_22 -0.0239632
_diffrn_orient_matrix_UB_23 0.0445302
_diffrn_orient_matrix_UB_31 0.0266564
_diffrn_orient_matrix_UB_32 0.0683489
_diffrn_orient_matrix_UB_33 -0.0580155
_diffrn_radiation_monochromator graphite
_diffrn_radiation_probe x-ray
_diffrn_radiation_type MoK\a
_diffrn_radiation_wavelength 0.71073
_diffrn_reflns_av_R_equivalents 0
_diffrn_reflns_av_unetI/netI 0.0358
_diffrn_reflns_limit_h_max 14
_diffrn_reflns_limit_h_min -14
_diffrn_reflns_limit_k_max 8
_diffrn_reflns_limit_k_min -8
_diffrn_reflns_limit_l_max 16
_diffrn_reflns_limit_l_min 0
_diffrn_reflns_number 3757
_diffrn_reflns_theta_full 27.46
_diffrn_reflns_theta_max 27.46
_diffrn_reflns_theta_min 1.7
_diffrn_source 'Enraf Nonius FR590'
_exptl_absorpt_coefficient_mu 0.087
_exptl_absorpt_correction_T_max 1.5532
_exptl_absorpt_correction_T_min 0.7896
_exptl_absorpt_correction_type refdelf
_exptl_absorpt_process_details
;
        Parkin S,Moezzi B & Hope H, (1995) J. Appl. Cryst. 28, 53-56
        cubic fit to sin(theta)/lambda - 24 parameters
;
_exptl_crystal_colour colorless
_exptl_crystal_density_diffrn 1.227
_exptl_crystal_description prism
_exptl_crystal_F_000 374
_exptl_crystal_size_max 0.2
_exptl_crystal_size_mid 0.2
_exptl_crystal_size_min 0.18
_refine_diff_density_max 0.158
_refine_diff_density_min -0.168
_refine_diff_density_rms 0.052
_refine_ls_abs_structure_details 'Flack H D (1983), Acta Cryst. A39, 876-881'
_refine_ls_abs_structure_Flack 0.3(13)
_refine_ls_extinction_method none
_refine_ls_goodness_of_fit_ref 1.062
_refine_ls_hydrogen_treatment mixed
_refine_ls_matrix_type full
_refine_ls_number_parameters 231
_refine_ls_number_reflns 3757
_refine_ls_number_restraints 1
_refine_ls_restrained_S_all 1.061
_refine_ls_R_factor_all 0.0656
_refine_ls_R_factor_gt 0.0404
_refine_ls_shift/su_max 5.443
_refine_ls_shift/su_mean 0.024
_refine_ls_structure_factor_coef Fsqd
_refine_ls_weighting_details 'calc w=1/[\s^2^(Fo^2^)+(0.0733P)^2^+0.0540P] where P=(Fo^2^+2Fc^2^)/3'
_refine_ls_weighting_scheme calc
_refine_ls_wR_factor_gt 0.1081
_refine_ls_wR_factor_ref 0.13
_reflns_number_gt 2794
_reflns_number_total 3757
_reflns_threshold_expression >2sigma(I)
_cod_data_source_file ja064657hsi20060630_124830.cif
_cod_data_source_block ege8_ca
_cod_original_formula_sum 'C18 H25 O4 N3'
_cod_database_code 4111248

loop_
_symmetry_equiv_pos_as_xyz
'x, y, z'
'-x, y+1/2, -z'

loop_
_atom_site_label
_atom_site_type_symbol
_atom_site_fract_x
_atom_site_fract_y
_atom_site_fract_z
_atom_site_U_iso_or_equiv
_atom_site_adp_type
_atom_site_occupancy
_atom_site_symmetry_multiplicity
_atom_site_calc_flag
_atom_site_refinement_flags
O6A O -0.07841(14) -1.2178(3) -0.38512(13) 0.0644(4) Uani 1 1 d .
O6B O -0.27959(16) -1.2431(3) -0.48479(13) 0.0730(5) Uani 1 1 d .
O7A O -0.03376(13) -0.5458(3) -0.13750(13) 0.0643(5) Uani 1 1 d .
O7B O -0.21788(16) -0.3974(3) -0.19409(17) 0.0827(6) Uani 1 1 d .
N1 N -0.32101(15) -0.8800(4) -0.40078(14) 0.0600(5) Uani 1 1 d .
N2 N -0.31098(15) -0.7145(3) -0.34193(14) 0.0582(5) Uani 1 1 d .
N3 N -0.47034(15) -0.3736(3) -0.39940(13) 0.0538(5) Uani 1 1 d .
H3A H -0.4278 -0.2817 -0.4206 0.102(11) Uiso 1 1 calc R
H3B H -0.5377 -0.4033 -0.456 0.065(7) Uiso 1 1 calc R
H3C H -0.4233 -0.479 -0.3785 0.085(9) Uiso 1 1 calc R
C3 C -0.19336(17) -0.7038(4) -0.27070(16) 0.0497(5) Uani 1 1 d .
C4 C -0.12576(17) -0.8637(4) -0.28396(16) 0.0523(5) Uani 1 1 d .
H4 H -0.0313 -0.8856 -0.2417 0.063 Uiso 1 1 d R
C5 C -0.20924(18) -0.9709(4) -0.36642(16) 0.0512(5) Uani 1 1 d .
C6 C -0.1955(2) -1.1552(4) -0.41821(17) 0.0568(6) Uani 1 1 d .
C7 C -0.15426(19) -0.5350(4) -0.19902(17) 0.0568(6) Uani 1 1 d .
C8 C -0.0564(3) -1.4030(4) -0.4313(2) 0.0720(7) Uani 1 1 d .
H8A H -0.0722 -1.3911 -0.5109 0.086 Uiso 1 1 calc R
H8B H -0.1106 -1.5023 -0.4186 0.086 Uiso 1 1 calc R
C9 C 0.0738(3) -1.4554(6) -0.3749(3) 0.1030(11) Uani 1 1 d .
H9A H 0.0922 -1.5773 -0.403 0.124 Uiso 1 1 d R
H9B H 0.1255 -1.3556 -0.3893 0.124 Uiso 1 1 d R
H9C H 0.0892 -1.4658 -0.2961 0.124 Uiso 1 1 d R
C10 C 0.0182(2) -0.3814(5) -0.0676(2) 0.0771(7) Uani 1 1 d .
H10A H -0.0193 -0.3742 -0.01 0.093 Uiso 1 1 d R
H10B H 0.0014 -0.2638 -0.1107 0.093 Uiso 1 1 d R
C11 C 0.1532(3) -0.4137(6) -0.0182(3) 0.0909(10) Uani 1 1 d .
H11A H 0.1903 -0.3075 0.0301 0.109 Uiso 1 1 d R
H11B H 0.168 -0.5327 0.0235 0.109 Uiso 1 1 d R
H11C H 0.1887 -0.4223 -0.0771 0.109 Uiso 1 1 d R
C12 C -0.5790(2) -0.1102(4) -0.33556(17) 0.0563(5) Uani 1 1 d .
H12A H -0.6647 -0.1345 -0.3954 0.068 Uiso 1 1 d R
H12B H -0.5286 -0.0126 -0.3698 0.068 Uiso 1 1 d R
C13 C -0.50749(19) -0.3009(3) -0.30370(17) 0.0503(5) Uani 1 1 d .
H13 H -0.4349 -0.2721 -0.2334 0.06 Uiso 1 1 d R
C14 C -0.5784(3) -0.4581(4) -0.2703(2) 0.0775(8) Uani 1 1 d .
H14A H -0.5959 -0.4305 -0.208 0.093 Uiso 1 1 d R
H14B H -0.5083 -0.567 -0.2322 0.093 Uiso 1 1 d R
H14C H -0.647 -0.4761 -0.3218 0.093 Uiso 1 1 d R
C20 C -0.6004(2) -0.0145(3) -0.23640(17) 0.0528(5) Uani 1 1 d .
C21 C -0.5014(2) 0.0614(4) -0.15151(19) 0.0602(6) Uani 1 1 d .
H21 H -0.4134 0.0581 -0.1641 0.072 Uiso 1 1 d R
C22 C -0.5194(3) 0.1472(4) -0.0588(2) 0.0718(7) Uani 1 1 d .
H22 H -0.4415 0.2073 -0.0022 0.086 Uiso 1 1 d R
C23 C -0.7172(2) -0.0008(5) -0.2263(2) 0.0747(8) Uani 1 1 d .
H23 H -0.796 -0.0642 -0.292 0.09 Uiso 1 1 d R
C24 C -0.7341(3) 0.0832(6) -0.1332(3) 0.0891(10) Uani 1 1 d .
H24 H -0.8164 0.1047 -0.1187 0.107 Uiso 1 1 d R
C25 C -0.6351(3) 0.1557(5) -0.0497(2) 0.0806(8) Uani 1 1 d .
H25 H -0.6468 0.2106 0.0132 0.107(11) Uiso 1 1 calc R

loop_
_atom_site_aniso_label
_atom_site_aniso_U_11
_atom_site_aniso_U_22
_atom_site_aniso_U_33
_atom_site_aniso_U_23
_atom_site_aniso_U_13
_atom_site_aniso_U_12
O6A 0.0567(9) 0.0625(11) 0.0708(9) -0.0145(9) 0.0163(7) -0.0015(8)
O6B 0.0638(10) 0.0808(14) 0.0661(9) -0.0126(9) 0.0093(8) -0.0262(9)
O7A 0.0479(8) 0.0635(11) 0.0689(9) -0.0128(8) 0.0011(7) 0.0077(7)
O7B 0.0590(10) 0.0758(14) 0.0989(13) -0.0162(11) 0.0054(9) 0.0227(9)
N1 0.0394(9) 0.0838(15) 0.0502(9) -0.0013(11) 0.0057(7) -0.0010(9)
N2 0.0397(9) 0.0798(14) 0.0496(9) 0.0010(10) 0.0070(7) 0.0092(9)
N3 0.0405(8) 0.0709(13) 0.0467(8) 0.0000(9) 0.0094(7) 0.0083(9)
C3 0.0378(10) 0.0594(14) 0.0458(10) 0.0044(10) 0.0052(8) 0.0044(9)
C4 0.0382(10) 0.0580(14) 0.0522(10) 0.0033(11) 0.0029(8) 0.0030(9)
C5 0.0399(10) 0.0631(15) 0.0469(10) 0.0040(10) 0.0090(8) -0.0025(9)
C6 0.0547(13) 0.0622(16) 0.0506(11) 0.0002(11) 0.0131(10) -0.0094(11)
C7 0.0455(11) 0.0661(15) 0.0538(11) 0.0047(11) 0.0093(9) 0.0100(11)
C8 0.0897(18) 0.0580(17) 0.0711(14) -0.0131(14) 0.0298(13) -0.0082(14)
C9 0.093(2) 0.096(3) 0.127(3) -0.035(2) 0.045(2) 0.0150(18)
C10 0.0676(15) 0.0648(17) 0.0864(16) -0.0213(15) 0.0076(12) 0.0018(14)
C11 0.0678(17) 0.097(3) 0.0935(19) -0.0335(19) 0.0064(14) -0.0065(16)
C12 0.0618(13) 0.0530(13) 0.0504(11) 0.0054(11) 0.0128(9) 0.0102(10)
C13 0.0503(11) 0.0552(13) 0.0426(9) 0.0029(10) 0.0113(8) 0.0114(10)
C14 0.108(2) 0.0600(17) 0.0782(15) 0.0106(14) 0.0492(15) 0.0131(14)
C20 0.0592(12) 0.0401(12) 0.0532(11) 0.0035(10) 0.0101(9) 0.0082(10)
C21 0.0622(14) 0.0504(15) 0.0606(12) 0.0005(11) 0.0096(10) 0.0016(10)
C22 0.0819(17) 0.0562(17) 0.0625(13) -0.0067(13) 0.0029(12) 0.0052(13)
C23 0.0552(14) 0.083(2) 0.0774(15) -0.0203(15) 0.0105(11) 0.0086(13)
C24 0.0710(16) 0.104(3) 0.0936(18) -0.025(2) 0.0290(14) 0.0172(17)
C25 0.097(2) 0.071(2) 0.0672(15) -0.0116(14) 0.0178(14) 0.0198(16)

loop_
_atom_type_symbol
_atom_type_description
_atom_type_scat_dispersion_real
_atom_type_scat_dispersion_imag
_atom_type_scat_source
C C 0.0033 0.0016 'International Tables Vol C Tables 4.2.6.8 and 6.1.1.4'
H H 0 0 'International Tables Vol C Tables 4.2.6.8 and 6.1.1.4'
N N 0.0061 0.0033 'International Tables Vol C Tables 4.2.6.8 and 6.1.1.4'
O O 0.0106 0.006 'International Tables Vol C Tables 4.2.6.8 and 6.1.1.4'

loop_
_geom_angle_atom_site_label_1
_geom_angle_atom_site_label_2
_geom_angle_atom_site_label_3
_geom_angle
C6 O6A C8 116.16(19)
C7 O7A C10 117.0(2)
N2 N1 C5 107.98(17)
N1 N2 C3 107.67(18)
C13 N3 H3A 109.5
C13 N3 H3B 109.5
H3A N3 H3B 109.5
C13 N3 H3C 109.5
H3A N3 H3C 109.5
H3B N3 H3C 109.5
N2 C3 C4 110.3(2)
N2 C3 C7 119.8(2)
C4 C3 C7 129.82(17)
C5 C4 C3 103.96(17)
C5 C4 H4 130.9
C3 C4 H4 125
N1 C5 C4 110.1(2)
N1 C5 C6 118.79(19)
C4 C5 C6 131.1(2)
O6B C6 O6A 122.9(2)
O6B C6 C5 124.7(2)
O6A C6 C5 112.38(18)
O7B C7 O7A 122.2(2)
O7B C7 C3 126.22(19)
O7A C7 C3 111.6(2)
O6A C8 C9 107.3(2)
O6A C8 H8A 110.3
C9 C8 H8A 110.3
O6A C8 H8B 110.3
C9 C8 H8B 110.3
H8A C8 H8B 108.5
C8 C9 H9A 109.9
C8 C9 H9B 108.6
H9A C9 H9B 109.5
C8 C9 H9C 109.9
H9A C9 H9C 109.5
H9B C9 H9C 109.5
O7A C10 C11 107.9(2)
O7A C10 H10A 108.2
C11 C10 H10A 110.2
O7A C10 H10B 110.2
C11 C10 H10B 110.8
H10A C10 H10B 109.5
C10 C11 H11A 109.9
C10 C11 H11B 109.6
H11A C11 H11B 109.5
C10 C11 H11C 108.9
H11A C11 H11C 109.5
H11B C11 H11C 109.5
C20 C12 C13 111.78(17)
C20 C12 H12A 108.1
C13 C12 H12A 110.5
C20 C12 H12B 108.7
C13 C12 H12B 109.6
H12A C12 H12B 108
C14 C13 N3 108.1(2)
C14 C13 C12 113.8(2)
N3 C13 C12 109.87(17)
C14 C13 H13 104.7
N3 C13 H13 114.2
C12 C13 H13 106.1
C13 C14 H14A 113.1
C13 C14 H14B 103.6
H14A C14 H14B 95.6
C13 C14 H14C 109.6
H14A C14 H14C 107.2
H14B C14 H14C 127.1
C23 C20 C21 118.1(2)
C23 C20 C12 121.9(2)
C21 C20 C12 120.0(2)
C20 C21 C22 120.7(2)
C20 C21 H21 116.5
C22 C21 H21 122.7
C25 C22 C21 120.2(2)
C25 C22 H22 124.4
C21 C22 H22 115.3
C24 C23 C20 120.8(2)
C24 C23 H23 120.4
C20 C23 H23 118.7
C25 C24 C23 120.3(3)
C25 C24 H24 112.6
C23 C24 H24 127.1
C22 C25 C24 120.0(3)
C22 C25 H25 120
C24 C25 H25 120

loop_
_geom_bond_atom_site_label_1
_geom_bond_atom_site_label_2
_geom_bond_distance
O6A C6 1.337(3)
O6A C8 1.458(3)
O6B C6 1.215(3)
O7A C7 1.346(2)
O7A C10 1.441(3)
O7B C7 1.207(3)
N1 N2 1.346(3)
N1 C5 1.360(3)
N2 C3 1.357(3)
N3 C13 1.495(3)
N3 H3A 0.89
N3 H3B 0.89
N3 H3C 0.89
C3 C4 1.385(3)
C3 C7 1.453(3)
C4 C5 1.379(3)
C4 H4 1.0488
C5 C6 1.459(3)
C8 C9 1.471(4)
C8 H8A 0.97
C8 H8B 0.97
C9 H9A 0.9601
C9 H9B 0.96
C9 H9C 0.9599
C10 C11 1.481(4)
C10 H10A 0.9601
C10 H10B 0.96
C11 H11A 0.96
C11 H11B 0.9599
C11 H11C 0.9603
C12 C20 1.508(3)
C12 C13 1.529(3)
C12 H12A 1.0396
C12 H12B 1.0643
C13 C14 1.493(4)
C13 H13 1.0217
C14 H14A 0.8951
C14 H14B 1.0893
C14 H14C 0.8509
C20 C23 1.383(3)
C20 C21 1.387(3)
C21 C22 1.390(4)
C21 H21 1.0675
C22 C25 1.364(4)
C22 H22 1.0311
C23 C24 1.383(4)
C23 H23 1.0999
C24 C25 1.369(4)
C24 H24 1.0248
C25 H25 0.93

loop_
_geom_torsion_atom_site_label_1
_geom_torsion_atom_site_label_2
_geom_torsion_atom_site_label_3
_geom_torsion_atom_site_label_4
_geom_torsion
C5 N1 N2 C3 -0.4(2)
N1 N2 C3 C4 0.4(2)
N1 N2 C3 C7 177.63(19)
N2 C3 C4 C5 -0.3(2)
C7 C3 C4 C5 -177.1(2)
N2 N1 C5 C4 0.3(3)
N2 N1 C5 C6 -179.80(18)
C3 C4 C5 N1 0.0(2)
C3 C4 C5 C6 -179.9(2)
C8 O6A C6 O6B -1.6(3)
C8 O6A C6 C5 178.98(19)
N1 C5 C6 O6B -5.9(3)
C4 C5 C6 O6B 174.0(2)
N1 C5 C6 O6A 173.4(2)
C4 C5 C6 O6A -6.6(3)
C10 O7A C7 O7B -2.2(4)
C10 O7A C7 C3 176.5(2)
N2 C3 C7 O7B 1.1(4)
C4 C3 C7 O7B 177.7(3)
N2 C3 C7 O7A -177.5(2)
C4 C3 C7 O7A -0.9(3)
C6 O6A C8 C9 -173.6(2)
C7 O7A C10 C11 -173.5(3)
C20 C12 C13 C14 67.9(3)
C20 C12 C13 N3 -170.73(19)
C13 C12 C20 C23 -111.3(3)
C13 C12 C20 C21 68.1(3)
C23 C20 C21 C22 0.5(4)
C12 C20 C21 C22 -179.0(2)
C20 C21 C22 C25 0.7(4)
C21 C20 C23 C24 -1.1(4)
C12 C20 C23 C24 178.4(3)
C20 C23 C24 C25 0.5(5)
C21 C22 C25 C24 -1.4(4)
C23 C24 C25 C22 0.8(5)
